data_2242439
loop_
_publ_author_name
'Seth, Saikat Kumar'

_publ_section_title
;
 Structural characterization and Hirshfeld surface analysis of a Co^II^
 complex with imidazo[1,2-<i>a</i>]pyridine
;
_journal_coeditor_code XI2004
_journal_issue 5
_journal_name_full 'Acta Crystallographica Section E'
_journal_page_first 600
_journal_page_last 606
_journal_paper_doi 10.1107/S2056989018003857
_journal_volume 74
_journal_year 2018
_chemical_formula_iupac '[Co Cl2 (C7 H6 N2)2]'
_chemical_formula_moiety 'C14 H12 Cl2 Co N4'
_chemical_formula_sum 'C14 H12 Cl2 Co N4'
_chemical_formula_weight 366.11
_chemical_name_systematic
;
Dichloridobis(imidazo[1,2-<i>a</i>]pyridine-\k<i>N</i>^1^)cobalt(II)
;
_space_group_crystal_system monoclinic
_space_group_IT_number 13
_space_group_name_Hall '-P 2yac'
_space_group_name_H-M_alt 'P 1 2/n 1'
_symmetry_space_group_name_Hall '-P 2yac'
_symmetry_space_group_name_H-M 'P 1 2/n 1'
_atom_sites_solution_hydrogens geom
_atom_sites_solution_primary direct
_atom_sites_solution_secondary difmap
_audit_creation_method SHELXL-2018/1
_cell_angle_alpha 90.00
_cell_angle_beta 98.533(5)
_cell_angle_gamma 90.00
_cell_formula_units_Z 2
_cell_length_a 7.712(2)
_cell_length_b 6.7898(18)
_cell_length_c 14.348(4)
_cell_measurement_reflns_used 647
_cell_measurement_temperature 293(2)
_cell_measurement_theta_max 25.0
_cell_measurement_theta_min 1.5
_cell_volume 743.0(3)
_computing_cell_refinement
;
APEX2 (Bruker, 2007) and SAINT (Bruker,
2007)
;
_computing_data_collection
;
APEX2 (Bruker, 2007)
;
_computing_data_reduction
;
SAINT (Bruker, 2007) and XPREP (Bruker,
2007)
;
_computing_molecular_graphics
;
ORTEP-3 for Windows (Farrugia, 2012), DIAMOND (Brandenburg,
2006) and Mercury (Macrae <i>et al.</i>, 2006)
;
_computing_publication_material
;
PLATON (Spek, 2009)
;
_computing_structure_refinement
;
SHELXL2018 (Sheldrick, 2015b)
;
_computing_structure_solution
;
SHELXT2014 (Sheldrick, 2015a)
;
_diffrn_ambient_temperature 293(2)
_diffrn_measured_fraction_theta_full 1.000
_diffrn_measured_fraction_theta_max 1.000
_diffrn_measurement_device_type 'Bruker SMART APEXII CCD area-detector'
_diffrn_measurement_method '\w and \f'
_diffrn_radiation_monochromator graphite
_diffrn_radiation_source 'fine-focus sealed tube'
_diffrn_radiation_type MoK\a
_diffrn_radiation_wavelength 0.71073
_diffrn_reflns_av_R_equivalents 0.0229
_diffrn_reflns_av_sigmaI/netI 0.0165
_diffrn_reflns_limit_h_max 9
_diffrn_reflns_limit_h_min -8
_diffrn_reflns_limit_k_max 8
_diffrn_reflns_limit_k_min -8
_diffrn_reflns_limit_l_max 17
_diffrn_reflns_limit_l_min -17
_diffrn_reflns_number 6663
_diffrn_reflns_theta_full 24.998
_diffrn_reflns_theta_max 24.998
_diffrn_reflns_theta_min 2.838
_exptl_absorpt_coefficient_mu 1.511
_exptl_absorpt_correction_T_max 0.92
_exptl_absorpt_correction_T_min 0.82
_exptl_absorpt_correction_type multi-scan
_exptl_absorpt_process_details
;
(SADABS; Bruker, 2007)
;
_exptl_crystal_colour pink
_exptl_crystal_density_diffrn 1.636
_exptl_crystal_density_method 'not measured'
_exptl_crystal_description block
_exptl_crystal_F_000 370
_exptl_crystal_size_max 0.17
_exptl_crystal_size_mid 0.11
_exptl_crystal_size_min 0.06
_refine_diff_density_max 0.182
_refine_diff_density_min -0.315
_refine_ls_extinction_method none
_refine_ls_goodness_of_fit_ref 1.064
_refine_ls_hydrogen_treatment constr
_refine_ls_matrix_type full
_refine_ls_number_parameters 96
_refine_ls_number_reflns 1307
_refine_ls_number_restraints 0
_refine_ls_restrained_S_all 1.064
_refine_ls_R_factor_all 0.0254
_refine_ls_R_factor_gt 0.0241
_refine_ls_shift/su_max 0.000
_refine_ls_shift/su_mean 0.000
_refine_ls_structure_factor_coef Fsqd
_refine_ls_weighting_details 'calc w=1/[\s^2^(Fo^2^)+(0.0355P)^2^+0.2499P] where P=(Fo^2^+2Fc^2^)/3'
_refine_ls_weighting_scheme calc
_refine_ls_wR_factor_gt 0.0627
_refine_ls_wR_factor_ref 0.0637
_reflns_number_gt 1241
_reflns_number_total 1307
_reflns_threshold_expression 'I > 2\s(I)'
_cod_data_source_file xi2004sup1.cif
_cod_data_source_block I
_cod_original_cell_volume 743.0(4)
_cod_database_code 2242439
_shelx_space_group_comment
;
The symmetry employed for this shelxl refinement is uniquely defined
by the following loop, which should always be used as a source of
symmetry information in preference to the above space-group names.
They are only intended as comments.
;

loop_
_symmetry_equiv_pos_as_xyz
'x, y, z'
'-x+1/2, y, -z+1/2'
'-x, -y, -z'
'x-1/2, -y, z-1/2'

loop_
_atom_site_type_symbol
_atom_site_label
_atom_site_fract_x
_atom_site_fract_y
_atom_site_fract_z
_atom_site_U_iso_or_equiv
_atom_site_adp_type
_atom_site_calc_flag
_atom_site_occupancy
Co Co1 0.250000 0.21247(5) 0.750000 0.03788(13) Uani d 1
Cl Cl1 0.00699(6) 0.40150(8) 0.73557(4) 0.05261(16) Uani d 1
N N1 0.2270(2) 0.0373(2) 0.63532(10) 0.0410(3) Uani d 1
N N2 0.2373(2) -0.0539(2) 0.48712(11) 0.0452(4) Uani d 1
C C2 0.3250(3) 0.2781(3) 0.52292(15) 0.0513(5) Uani d 1
H H2 0.341071 0.383348 0.564797 0.062 Uiso calc 1
C C1 0.2664(2) 0.0958(3) 0.55145(12) 0.0386(4) Uani d 1
C C6 0.1741(3) -0.2106(3) 0.53192(17) 0.0554(5) Uani d 1
H H6 0.141218 -0.332623 0.505604 0.066 Uiso calc 1
C C5 0.2770(3) -0.0324(4) 0.39615(14) 0.0635(6) Uani d 1
H H5 0.261300 -0.136802 0.353786 0.076 Uiso calc 1
C C7 0.1689(3) -0.1537(3) 0.62194(16) 0.0503(5) Uani d 1
H H7 0.131285 -0.232355 0.668094 0.060 Uiso calc 1
C C3 0.3582(3) 0.2988(4) 0.43289(15) 0.0629(6) Uani d 1
H H3 0.394972 0.419967 0.412794 0.075 Uiso calc 1
C C4 0.3379(3) 0.1406(5) 0.37060(15) 0.0677(7) Uani d 1
H H4 0.367003 0.155512 0.310375 0.081 Uiso calc 1

loop_
_atom_site_aniso_label
_atom_site_aniso_U_11
_atom_site_aniso_U_22
_atom_site_aniso_U_33
_atom_site_aniso_U_12
_atom_site_aniso_U_13
_atom_site_aniso_U_23
Co1 0.0447(2) 0.0343(2) 0.0365(2) 0.000 0.01225(14) 0.000
Cl1 0.0507(3) 0.0496(3) 0.0578(3) 0.0098(2) 0.0093(2) 0.0003(2)
N1 0.0469(8) 0.0342(8) 0.0436(8) -0.0029(6) 0.0121(7) -0.0024(6)
N2 0.0415(8) 0.0476(9) 0.0451(9) 0.0027(7) 0.0022(7) -0.0107(7)
C2 0.0594(12) 0.0493(11) 0.0442(11) -0.0098(9) 0.0045(9) 0.0033(9)
C1 0.0383(9) 0.0406(10) 0.0367(9) 0.0018(7) 0.0049(7) -0.0037(7)
C6 0.0561(12) 0.0403(11) 0.0677(14) -0.0017(9) 0.0023(10) -0.0165(9)
C5 0.0534(12) 0.0963(18) 0.0387(11) 0.0085(13) -0.0003(9) -0.0252(12)
C7 0.0520(11) 0.0353(9) 0.0644(12) -0.0050(9) 0.0109(9) 0.0038(9)
C3 0.0607(13) 0.0808(16) 0.0454(11) -0.0161(12) 0.0019(10) 0.0154(11)
C4 0.0540(13) 0.111(2) 0.0381(11) -0.0105(14) 0.0054(9) 0.0056(13)

loop_
_atom_type_symbol
_atom_type_description
_atom_type_scat_dispersion_real
_atom_type_scat_dispersion_imag
_atom_type_scat_source
C C 0.0033 0.0016 'International Tables Vol C Tables 4.2.6.8 and 6.1.1.4'
H H 0.0000 0.0000 'International Tables Vol C Tables 4.2.6.8 and 6.1.1.4'
N N 0.0061 0.0033 'International Tables Vol C Tables 4.2.6.8 and 6.1.1.4'
Cl Cl 0.1484 0.1585 'International Tables Vol C Tables 4.2.6.8 and 6.1.1.4'
Co Co 0.3494 0.9721 'International Tables Vol C Tables 4.2.6.8 and 6.1.1.4'

loop_
_geom_angle_atom_site_label_1
_geom_angle_atom_site_label_2
_geom_angle_atom_site_label_3
_geom_angle_site_symmetry_1
_geom_angle_site_symmetry_3
_geom_angle
_geom_angle_publ_flag
N1 Co1 N1 . 2_556 107.70(5) y
N1 Co1 Cl1 . . 106.830(10) y
N1 Co1 Cl1 2_556 . 112.44(5) y
N1 Co1 Cl1 . 2_556 112.44(5) n
N1 Co1 Cl1 2_556 2_556 106.83(5) n
Cl1 Co1 Cl1 . 2_556 110.64(4) y
C1 N1 C7 . . 105.44(16) ?
C1 N1 Co1 . . 123.48(12) ?
C7 N1 Co1 . . 131.06(14) ?
C1 N2 C6 . . 107.13(16) ?
C1 N2 C5 . . 121.17(19) ?
C6 N2 C5 . . 131.65(19) ?
C3 C2 C1 . . 118.9(2) ?
C3 C2 H2 . . 120.5 ?
C1 C2 H2 . . 120.5 ?
N1 C1 N2 . . 110.35(16) ?
N1 C1 C2 . . 130.48(17) ?
N2 C1 C2 . . 119.15(17) ?
C7 C6 N2 . . 106.79(17) ?
C7 C6 H6 . . 126.6 ?
N2 C6 H6 . . 126.6 ?
C4 C5 N2 . . 119.0(2) ?
C4 C5 H5 . . 120.5 ?
N2 C5 H5 . . 120.5 ?
C6 C7 N1 . . 110.28(19) ?
C6 C7 H7 . . 124.9 ?
N1 C7 H7 . . 124.9 ?
C2 C3 C4 . . 120.7(2) ?
C2 C3 H3 . . 119.6 ?
C4 C3 H3 . . 119.6 ?
C5 C4 C3 . . 120.9(2) ?
C5 C4 H4 . . 119.6 ?
C3 C4 H4 . . 119.6 ?

loop_
_geom_bond_atom_site_label_1
_geom_bond_atom_site_label_2
_geom_bond_site_symmetry_2
_geom_bond_distance
_geom_bond_publ_flag
Co1 N1 . 2.0168(4) y
Co1 N1 2_556 2.0169(15) ?
Co1 Cl1 . 2.2556(5) y
Co1 Cl1 2_556 2.2556(7) ?
N1 C1 . 1.344(2) ?
N1 C7 . 1.376(2) ?
N2 C1 . 1.369(2) ?
N2 C6 . 1.370(3) ?
N2 C5 . 1.392(3) ?
C2 C3 . 1.361(3) ?
C2 C1 . 1.400(3) ?
C2 H2 . 0.9300 ?
C6 C7 . 1.355(3) ?
C6 H6 . 0.9300 ?
C5 C4 . 1.337(4) ?
C5 H5 . 0.9300 ?
C7 H7 . 0.9300 ?
C3 C4 . 1.391(4) ?
C3 H3 . 0.9300 ?
C4 H4 . 0.9300 ?

loop_
_geom_hbond_atom_site_label_D
_geom_hbond_atom_site_label_H
_geom_hbond_atom_site_label_A
_geom_hbond_site_symmetry_A
_geom_hbond_distance_DH
_geom_hbond_distance_HA
_geom_hbond_distance_DA
_geom_hbond_angle_DHA
C5 H5 Cl1 3_556 0.93 2.893 3.6630(10) 141
C7 H7 Cl1 1_545 0.93 2.883 3.7340(10) 153

loop_
_geom_torsion_atom_site_label_1
_geom_torsion_atom_site_label_2
_geom_torsion_atom_site_label_3
_geom_torsion_atom_site_label_4
_geom_torsion_site_symmetry_1
_geom_torsion
N1 Co1 N1 C1 2_556 -157.31(17)
Cl1 Co1 N1 C1 2_556 -39.88(15)
Cl1 Co1 N1 C1 . 81.68(14)
N1 Co1 N1 C7 2_556 24.35(15)
Cl1 Co1 N1 C7 2_556 141.78(16)
Cl1 Co1 N1 C7 . -96.66(17)
C7 N1 C1 N2 . -1.1(2)
Co1 N1 C1 N2 . -179.77(11)
C7 N1 C1 C2 . 177.4(2)
Co1 N1 C1 C2 . -1.3(3)
C6 N2 C1 N1 . 1.2(2)
C5 N2 C1 N1 . -176.69(16)
C6 N2 C1 C2 . -177.42(18)
C5 N2 C1 C2 . 4.7(3)
C3 C2 C1 N1 . 179.1(2)
C3 C2 C1 N2 . -2.6(3)
C1 N2 C6 C7 . -0.9(2)
C5 N2 C6 C7 . 176.8(2)
C1 N2 C5 C4 . -2.7(3)
C6 N2 C5 C4 . 180.0(2)
N2 C6 C7 N1 . 0.2(2)
C1 N1 C7 C6 . 0.5(2)
Co1 N1 C7 C6 . 179.08(14)
C1 C2 C3 C4 . -1.3(3)
N2 C5 C4 C3 . -1.3(3)
C2 C3 C4 C5 . 3.4(4)

_cod_database_fobs_code 2242439
